data_2019580
loop_
_publ_author_name
'Wallick, Jessica L.'
'Riordan, Charles G.'
'Yap, Glenn P. A.'

_publ_section_title
;
 Acetate and acetamide complexes of [Ni(Me~4~[12]aneN~4~)]PF~6~: a tale of
 two ligands
;
_journal_coeditor_code SF3230
_journal_issue 7
_journal_name_full 'Acta Crystallographica Section C'
_journal_page_first 640
_journal_page_last 643
_journal_paper_doi 10.1107/S2053229614011620
_journal_volume 70
_journal_year 2014
_chemical_formula_iupac '[Ni (C2 H3 O2) (C12 H28 N4)] P F6'
_chemical_formula_moiety 'C14 H31 N4 Ni O2 +, F6 P1 -'
_chemical_formula_sum 'C14 H31 F6 N4 Ni O2 P'
_chemical_formula_weight 491.11
_chemical_name_systematic
'(Acetato-\k^2^<i>O</i>,<i>O</i>')(1,4,7,10-tetramethyl-1,4,7,10-tetraazacyclododecane-\k^4^<i>N</i>)nickel(II) hexafluoridophosphate'
_space_group_crystal_system monoclinic
_space_group_IT_number 9
_space_group_name_Hall 'C -2yc'
_space_group_name_H-M_alt 'C 1 c 1'
_symmetry_space_group_name_Hall 'C -2yc'
_symmetry_space_group_name_H-M 'C 1 c 1'
_atom_sites_solution_hydrogens geom
_audit_creation_method SHELXL-2013
_cell_angle_alpha 90
_cell_angle_beta 99.929(2)
_cell_angle_gamma 90
_cell_formula_units_Z 4
_cell_length_a 10.5588(10)
_cell_length_b 11.7643(11)
_cell_length_c 17.2263(16)
_cell_measurement_reflns_used 2513
_cell_measurement_temperature 200(2)
_cell_measurement_theta_max 20.88
_cell_measurement_theta_min 2.40
_cell_volume 2107.7(3)
_computing_cell_refinement 'APEX2 (Bruker, 2007)'
_computing_data_collection 'APEX2 (Bruker, 2007)'
_computing_data_reduction 'APEX2 (Bruker, 2007)'
_computing_molecular_graphics 'Mercury (Macrae <i>et al.</i>, 2008)'
_computing_publication_material 'publCIF (Westrip, 2010)'
_computing_structure_refinement 'SHELXL2013 (Sheldrick, 2008)'
_computing_structure_solution 'SHELXS97 (Sheldrick, 2008)'
_diffrn_ambient_temperature 200(2)
_diffrn_detector_area_resol_mean 8.33
_diffrn_measured_fraction_theta_full 1.000
_diffrn_measured_fraction_theta_max 0.985
_diffrn_measurement_device_type 'Bruker APEXII'
_diffrn_measurement_method '\f and \w scans'
_diffrn_radiation_monochromator graphite
_diffrn_radiation_type MoK\a
_diffrn_radiation_wavelength 0.71073
_diffrn_reflns_av_R_equivalents 0.0412
_diffrn_reflns_limit_h_max 13
_diffrn_reflns_limit_h_min -13
_diffrn_reflns_limit_k_max 15
_diffrn_reflns_limit_k_min -15
_diffrn_reflns_limit_l_max 22
_diffrn_reflns_limit_l_min -22
_diffrn_reflns_number 11775
_diffrn_reflns_theta_full 25.242
_diffrn_reflns_theta_max 27.701
_diffrn_reflns_theta_min 2.401
_exptl_absorpt_coefficient_mu 1.065
_exptl_absorpt_correction_T_max 0.7456
_exptl_absorpt_correction_T_min 0.6420
_exptl_absorpt_correction_type multi-scan
_exptl_absorpt_process_details '(SADABS; Bruker, 2007)'
_exptl_crystal_colour blue
_exptl_crystal_density_diffrn 1.548
_exptl_crystal_description needle
_exptl_crystal_F_000 1024
_exptl_crystal_size_max 0.197
_exptl_crystal_size_mid 0.124
_exptl_crystal_size_min 0.120
_refine_diff_density_max 0.515
_refine_diff_density_min -0.303
_refine_ls_abs_structure_details
;
Refined as an inversion twin
;
_refine_ls_abs_structure_Flack 0.143(19)
_refine_ls_extinction_method none
_refine_ls_goodness_of_fit_ref 1.016
_refine_ls_hydrogen_treatment constr
_refine_ls_matrix_type full
_refine_ls_number_constraints 0
_refine_ls_number_parameters 259
_refine_ls_number_reflns 4725
_refine_ls_number_restraints 2
_refine_ls_restrained_S_all 1.016
_refine_ls_R_factor_all 0.0507
_refine_ls_R_factor_gt 0.0414
_refine_ls_shift/su_max 0.000
_refine_ls_shift/su_mean 0.000
_refine_ls_structure_factor_coef Fsqd
_refine_ls_weighting_details 'w=1/[\s^2^(Fo^2^)+(0.0446P)^2^] where P=(Fo^2^+2Fc^2^)/3'
_refine_ls_weighting_scheme calc
_refine_ls_wR_factor_gt 0.0851
_refine_ls_wR_factor_ref 0.0911
_reflns_number_gt 4117
_reflns_number_total 4725
_reflns_threshold_expression I>2\s(I)
_cod_data_source_file sf3230sup1.cif
_cod_data_source_block 1
_cod_depositor_comments 'Adding full bibliography for 2019580--2019581.cif.'
_cod_database_code 2019580
_cod_database_fobs_code 2019580
_shelx_space_group_comment
;
The symmetry employed for this shelxl refinement is uniquely defined
by the following loop, which should always be used as a source of
symmetry information in preference to the above space-group names.
They are only intended as comments.
;
_shelx_estimated_absorpt_t_min 0.818
_shelx_estimated_absorpt_t_max 0.883
_shelxl_version_number .2013

loop_
_space_group_symop_operation_xyz
'x, y, z'
'x, -y, z+1/2'
'x+1/2, y+1/2, z'
'x+1/2, -y+1/2, z+1/2'

loop_
_atom_site_type_symbol
_atom_site_label
_atom_site_fract_x
_atom_site_fract_y
_atom_site_fract_z
_atom_site_U_iso_or_equiv
_atom_site_adp_type
_atom_site_calc_flag
_atom_site_occupancy
Ni Ni1 0.50415(4) 0.57477(4) 0.24742(3) 0.02109(15) Uani d 1
O O1 0.6177(3) 0.4425(3) 0.3014(2) 0.0310(8) Uani d 1
O O2 0.4145(4) 0.4484(3) 0.3095(2) 0.0317(8) Uani d 1
N N1 0.3346(4) 0.6648(4) 0.2049(2) 0.0285(10) Uani d 1
N N2 0.4746(4) 0.5075(3) 0.1290(2) 0.0282(10) Uani d 1
N N3 0.6602(4) 0.6608(3) 0.2126(2) 0.0274(9) Uani d 1
N N4 0.5284(4) 0.6994(4) 0.3399(2) 0.0286(9) Uani d 1
C C1 0.3311(6) 0.6791(5) 0.1191(3) 0.0417(14) Uani d 1
H H1A 0.3945 0.7374 0.1100 0.050 Uiso calc 1
H H1B 0.2447 0.7054 0.0939 0.050 Uiso calc 1
C C2 0.3618(6) 0.5673(5) 0.0828(4) 0.0430(15) Uani d 1
H H2A 0.2857 0.5170 0.0781 0.052 Uiso calc 1
H H2B 0.3789 0.5818 0.0289 0.052 Uiso calc 1
C C3 0.5945(6) 0.5355(5) 0.0997(3) 0.0378(13) Uani d 1
H H3A 0.5783 0.5317 0.0414 0.045 Uiso calc 1
H H3B 0.6609 0.4781 0.1195 0.045 Uiso calc 1
C C4 0.6452(6) 0.6529(5) 0.1254(3) 0.0345(12) Uani d 1
H H4A 0.7291 0.6657 0.1086 0.041 Uiso calc 1
H H4B 0.5844 0.7118 0.1006 0.041 Uiso calc 1
C C5 0.6534(6) 0.7792(5) 0.2404(4) 0.0340(14) Uani d 1
H H5A 0.5820 0.8197 0.2068 0.041 Uiso calc 1
H H5B 0.7346 0.8193 0.2368 0.041 Uiso calc 1
C C6 0.6316(6) 0.7784(5) 0.3253(3) 0.0375(13) Uani d 1
H H6A 0.7128 0.7568 0.3599 0.045 Uiso calc 1
H H6B 0.6093 0.8563 0.3399 0.045 Uiso calc 1
C C7 0.4016(6) 0.7575(5) 0.3324(4) 0.0431(15) Uani d 1
H H7A 0.4131 0.8322 0.3592 0.052 Uiso calc 1
H H7B 0.3431 0.7114 0.3588 0.052 Uiso calc 1
C C8 0.3416(6) 0.7747(5) 0.2467(4) 0.0377(15) Uani d 1
H H8A 0.2542 0.8069 0.2433 0.045 Uiso calc 1
H H8B 0.3939 0.8290 0.2218 0.045 Uiso calc 1
C C9 0.2194(6) 0.6009(6) 0.2195(4) 0.0402(15) Uani d 1
H H9A 0.2233 0.5912 0.2764 0.060 Uiso calc 1
H H9B 0.2175 0.5260 0.1943 0.060 Uiso calc 1
H H9C 0.1415 0.6432 0.1975 0.060 Uiso calc 1
C C10 0.4539(6) 0.3836(5) 0.1231(4) 0.0411(14) Uani d 1
H H10A 0.4471 0.3599 0.0680 0.062 Uiso calc 1
H H10B 0.3743 0.3642 0.1421 0.062 Uiso calc 1
H H10C 0.5264 0.3445 0.1553 0.062 Uiso calc 1
C C11 0.7841(5) 0.6101(6) 0.2487(4) 0.0375(14) Uani d 1
H H11A 0.8547 0.6573 0.2367 0.056 Uiso calc 1
H H11B 0.7912 0.5335 0.2274 0.056 Uiso calc 1
H H11C 0.7888 0.6056 0.3059 0.056 Uiso calc 1
C C12 0.5620(6) 0.6527(6) 0.4200(3) 0.0431(15) Uani d 1
H H12A 0.5718 0.7150 0.4584 0.065 Uiso calc 1
H H12B 0.6430 0.6105 0.4248 0.065 Uiso calc 1
H H12C 0.4937 0.6014 0.4303 0.065 Uiso calc 1
C C13 0.5251(5) 0.4019(5) 0.3285(3) 0.0286(11) Uani d 1
C C14 0.5438(6) 0.3008(5) 0.3817(3) 0.0407(14) Uani d 1
H H14A 0.5528 0.2325 0.3505 0.061 Uiso calc 1
H H14B 0.4693 0.2924 0.4081 0.061 Uiso calc 1
H H14C 0.6216 0.3112 0.4212 0.061 Uiso calc 1
P P1 0.45346(14) 0.01522(13) 0.51715(9) 0.0344(3) Uani d 1
F F1 0.4883(5) 0.0116(4) 0.4309(3) 0.0858(15) Uani d 1
F F2 0.3829(4) 0.1338(4) 0.4933(3) 0.0717(12) Uani d 1
F F3 0.5792(4) 0.0863(3) 0.5493(3) 0.0792(15) Uani d 1
F F4 0.4172(6) 0.0244(4) 0.6019(3) 0.0963(18) Uani d 1
F F5 0.5291(5) -0.0987(4) 0.5378(4) 0.100(2) Uani d 1
F F6 0.3272(4) -0.0550(4) 0.4857(3) 0.0704(13) Uani d 1

loop_
_atom_site_aniso_label
_atom_site_aniso_U_11
_atom_site_aniso_U_22
_atom_site_aniso_U_33
_atom_site_aniso_U_12
_atom_site_aniso_U_13
_atom_site_aniso_U_23
Ni1 0.0217(3) 0.0185(3) 0.0234(3) 0.0004(3) 0.0049(2) 0.0002(3)
O1 0.028(2) 0.027(2) 0.039(2) 0.0045(15) 0.0076(16) 0.0086(16)
O2 0.028(2) 0.028(2) 0.040(2) -0.0015(15) 0.0070(16) 0.0055(16)
N1 0.027(2) 0.024(2) 0.033(2) 0.0022(18) 0.0025(18) -0.0003(17)
N2 0.031(2) 0.027(2) 0.028(2) -0.0043(19) 0.0069(18) -0.0023(18)
N3 0.027(2) 0.024(2) 0.032(2) -0.0032(18) 0.0075(18) -0.0010(18)
N4 0.028(2) 0.031(2) 0.028(2) -0.0009(19) 0.0075(17) -0.0062(18)
C1 0.043(4) 0.040(3) 0.038(3) 0.005(3) -0.007(3) 0.009(3)
C2 0.042(4) 0.056(4) 0.029(3) -0.001(3) 0.001(2) -0.002(3)
C3 0.043(3) 0.040(3) 0.035(3) -0.012(3) 0.020(3) -0.012(2)
C4 0.042(3) 0.036(3) 0.028(3) -0.010(3) 0.014(2) 0.000(2)
C5 0.036(3) 0.018(3) 0.048(4) -0.007(2) 0.009(3) -0.003(3)
C6 0.042(3) 0.034(3) 0.037(3) -0.010(3) 0.009(2) -0.015(2)
C7 0.037(3) 0.042(3) 0.051(4) 0.009(3) 0.011(3) -0.020(3)
C8 0.035(4) 0.025(3) 0.053(4) 0.010(3) 0.007(3) -0.002(3)
C9 0.027(3) 0.037(3) 0.056(4) 0.004(3) 0.007(3) 0.001(3)
C10 0.053(4) 0.032(3) 0.041(3) -0.017(3) 0.017(3) -0.011(3)
C11 0.020(3) 0.037(3) 0.056(4) -0.003(3) 0.008(3) 0.001(3)
C12 0.057(4) 0.048(4) 0.023(3) -0.005(3) 0.003(3) -0.005(2)
C13 0.032(3) 0.027(3) 0.027(3) 0.003(2) 0.003(2) -0.002(2)
C14 0.051(4) 0.031(3) 0.039(3) -0.001(3) 0.005(3) 0.016(3)
P1 0.0307(7) 0.0369(8) 0.0338(8) 0.0035(7) 0.0003(6) -0.0098(6)
F1 0.119(4) 0.082(4) 0.067(3) -0.024(3) 0.045(3) -0.027(3)
F2 0.079(3) 0.055(3) 0.076(3) 0.017(2) 0.000(2) 0.006(2)
F3 0.055(3) 0.056(3) 0.117(4) -0.008(2) -0.013(3) -0.035(3)
F4 0.160(5) 0.091(3) 0.049(3) -0.036(4) 0.048(3) -0.018(2)
F5 0.102(4) 0.043(2) 0.132(5) 0.030(3) -0.047(3) -0.023(3)
F6 0.047(2) 0.081(3) 0.081(3) -0.023(2) 0.005(2) -0.018(2)

loop_
_atom_type_symbol
_atom_type_description
_atom_type_scat_dispersion_real
_atom_type_scat_dispersion_imag
_atom_type_scat_source
C C 0.0033 0.0016 'International Tables Vol C Tables 4.2.6.8 and 6.1.1.4'
H H 0.0000 0.0000 'International Tables Vol C Tables 4.2.6.8 and 6.1.1.4'
N N 0.0061 0.0033 'International Tables Vol C Tables 4.2.6.8 and 6.1.1.4'
O O 0.0106 0.0060 'International Tables Vol C Tables 4.2.6.8 and 6.1.1.4'
F F 0.0171 0.0103 'International Tables Vol C Tables 4.2.6.8 and 6.1.1.4'
P P 0.1023 0.0942 'International Tables Vol C Tables 4.2.6.8 and 6.1.1.4'
Ni Ni 0.3393 1.1124 'International Tables Vol C Tables 4.2.6.8 and 6.1.1.4'

loop_
_geom_angle_atom_site_label_1
_geom_angle_atom_site_label_2
_geom_angle_atom_site_label_3
_geom_angle
_geom_angle_publ_flag
O1 Ni1 N1 157.34(15) ?
O1 Ni1 N3 93.89(15) ?
N1 Ni1 N3 108.64(17) ?
O1 Ni1 O2 61.92(14) y
N1 Ni1 O2 95.77(16) ?
N3 Ni1 O2 155.39(15) ?
O1 Ni1 N4 101.13(16) ?
N1 Ni1 N4 84.28(16) ?
N3 Ni1 N4 83.35(16) ?
O2 Ni1 N4 96.30(16) ?
O1 Ni1 N2 97.25(16) ?
N1 Ni1 N2 83.07(16) ?
N3 Ni1 N2 84.25(16) ?
O2 Ni1 N2 102.28(15) ?
N4 Ni1 N2 158.44(16) ?
O1 Ni1 C13 30.58(16) ?
N1 Ni1 C13 127.13(18) ?
N3 Ni1 C13 124.20(18) ?
O2 Ni1 C13 31.38(16) ?
N4 Ni1 C13 98.97(17) ?
N2 Ni1 C13 102.59(17) ?
C13 O1 Ni1 91.4(3) ?
C13 O2 Ni1 87.8(3) ?
C8 N1 C1 112.2(4) ?
C8 N1 C9 109.5(4) ?
C1 N1 C9 110.3(4) ?
C8 N1 Ni1 107.6(3) ?
C1 N1 Ni1 106.2(3) ?
C9 N1 Ni1 111.0(3) ?
C10 N2 C3 108.8(4) ?
C10 N2 C2 109.5(4) ?
C3 N2 C2 111.4(5) ?
C10 N2 Ni1 115.0(3) ?
C3 N2 Ni1 104.3(3) ?
C2 N2 Ni1 107.7(3) ?
C11 N3 C5 109.5(5) ?
C11 N3 C4 109.5(4) ?
C5 N3 C4 112.6(4) ?
C11 N3 Ni1 111.5(3) ?
C5 N3 Ni1 106.1(3) ?
C4 N3 Ni1 107.8(3) ?
C12 N4 C6 109.1(4) ?
C12 N4 C7 108.7(4) ?
C6 N4 C7 111.9(4) ?
C12 N4 Ni1 114.8(3) ?
C6 N4 Ni1 107.3(3) ?
C7 N4 Ni1 105.0(3) ?
N1 C1 C2 110.0(4) ?
N1 C1 H1A 109.7 ?
C2 C1 H1A 109.7 ?
N1 C1 H1B 109.7 ?
C2 C1 H1B 109.7 ?
H1A C1 H1B 108.2 ?
N2 C2 C1 113.4(5) ?
N2 C2 H2A 108.9 ?
C1 C2 H2A 108.9 ?
N2 C2 H2B 108.9 ?
C1 C2 H2B 108.9 ?
H2A C2 H2B 107.7 ?
N2 C3 C4 112.5(4) ?
N2 C3 H3A 109.1 ?
C4 C3 H3A 109.1 ?
N2 C3 H3B 109.1 ?
C4 C3 H3B 109.1 ?
H3A C3 H3B 107.8 ?
N3 C4 C3 108.8(4) ?
N3 C4 H4A 109.9 ?
C3 C4 H4A 109.9 ?
N3 C4 H4B 109.9 ?
C3 C4 H4B 109.9 ?
H4A C4 H4B 108.3 ?
N3 C5 C6 109.3(4) ?
N3 C5 H5A 109.8 ?
C6 C5 H5A 109.8 ?
N3 C5 H5B 109.8 ?
C6 C5 H5B 109.8 ?
H5A C5 H5B 108.3 ?
N4 C6 C5 113.9(4) ?
N4 C6 H6A 108.8 ?
C5 C6 H6A 108.8 ?
N4 C6 H6B 108.8 ?
C5 C6 H6B 108.8 ?
H6A C6 H6B 107.7 ?
N4 C7 C8 111.4(4) ?
N4 C7 H7A 109.4 ?
C8 C7 H7A 109.4 ?
N4 C7 H7B 109.4 ?
C8 C7 H7B 109.4 ?
H7A C7 H7B 108.0 ?
N1 C8 C7 109.6(5) ?
N1 C8 H8A 109.7 ?
C7 C8 H8A 109.7 ?
N1 C8 H8B 109.7 ?
C7 C8 H8B 109.7 ?
H8A C8 H8B 108.2 ?
N1 C9 H9A 109.5 ?
N1 C9 H9B 109.5 ?
H9A C9 H9B 109.5 ?
N1 C9 H9C 109.5 ?
H9A C9 H9C 109.5 ?
H9B C9 H9C 109.5 ?
N2 C10 H10A 109.5 ?
N2 C10 H10B 109.5 ?
H10A C10 H10B 109.5 ?
N2 C10 H10C 109.5 ?
H10A C10 H10C 109.5 ?
H10B C10 H10C 109.5 ?
N3 C11 H11A 109.5 ?
N3 C11 H11B 109.5 ?
H11A C11 H11B 109.5 ?
N3 C11 H11C 109.5 ?
H11A C11 H11C 109.5 ?
H11B C11 H11C 109.5 ?
N4 C12 H12A 109.5 ?
N4 C12 H12B 109.5 ?
H12A C12 H12B 109.5 ?
N4 C12 H12C 109.5 ?
H12A C12 H12C 109.5 ?
H12B C12 H12C 109.5 ?
O1 C13 O2 118.7(5) y
O1 C13 C14 120.3(5) ?
O2 C13 C14 121.0(5) ?
O1 C13 Ni1 58.0(3) ?
O2 C13 Ni1 60.8(3) ?
C14 C13 Ni1 176.3(4) ?
C13 C14 H14A 109.5 ?
C13 C14 H14B 109.5 ?
H14A C14 H14B 109.5 ?
C13 C14 H14C 109.5 ?
H14A C14 H14C 109.5 ?
H14B C14 H14C 109.5 ?
F5 P1 F4 92.5(3) ?
F5 P1 F6 89.9(3) ?
F4 P1 F6 91.6(3) ?
F5 P1 F3 90.5(3) ?
F4 P1 F3 87.8(3) ?
F6 P1 F3 179.4(3) ?
F5 P1 F1 89.9(3) ?
F4 P1 F1 177.5(3) ?
F6 P1 F1 89.0(3) ?
F3 P1 F1 91.5(3) ?
F5 P1 F2 176.6(3) ?
F4 P1 F2 90.1(3) ?
F6 P1 F2 92.3(2) ?
F3 P1 F2 87.4(3) ?
F1 P1 F2 87.5(3) ?

loop_
_geom_bond_atom_site_label_1
_geom_bond_atom_site_label_2
_geom_bond_distance
_geom_bond_publ_flag
Ni1 N1 2.100(4) y
Ni1 N2 2.160(4) y
Ni1 N3 2.107(4) y
Ni1 N4 2.148(4) y
Ni1 O1 2.083(3) y
Ni1 O2 2.145(4) y
Ni1 C13 2.456(6) ?
O1 C13 1.250(7) y
O2 C13 1.280(7) y
N1 C8 1.477(7) ?
N1 C1 1.480(7) ?
N1 C9 1.488(8) ?
N2 C10 1.475(7) ?
N2 C3 1.479(6) ?
N2 C2 1.490(7) ?
N3 C11 1.475(7) ?
N3 C5 1.478(7) ?
N3 C4 1.486(6) ?
N4 C12 1.471(7) ?
N4 C6 1.486(7) ?
N4 C7 1.488(7) ?
C1 C2 1.516(8) ?
C1 H1A 0.9900 ?
C1 H1B 0.9900 ?
C2 H2A 0.9900 ?
C2 H2B 0.9900 ?
C3 C4 1.519(8) ?
C3 H3A 0.9900 ?
C3 H3B 0.9900 ?
C4 H4A 0.9900 ?
C4 H4B 0.9900 ?
C5 C6 1.519(8) ?
C5 H5A 0.9900 ?
C5 H5B 0.9900 ?
C6 H6A 0.9900 ?
C6 H6B 0.9900 ?
C7 C8 1.517(9) ?
C7 H7A 0.9900 ?
C7 H7B 0.9900 ?
C8 H8A 0.9900 ?
C8 H8B 0.9900 ?
C9 H9A 0.9800 ?
C9 H9B 0.9800 ?
C9 H9C 0.9800 ?
C10 H10A 0.9800 ?
C10 H10B 0.9800 ?
C10 H10C 0.9800 ?
C11 H11A 0.9800 ?
C11 H11B 0.9800 ?
C11 H11C 0.9800 ?
C12 H12A 0.9800 ?
C12 H12B 0.9800 ?
C12 H12C 0.9800 ?
C13 C14 1.493(7) ?
C14 H14A 0.9800 ?
C14 H14B 0.9800 ?
C14 H14C 0.9800 ?
P1 F5 1.570(4) ?
P1 F4 1.576(4) ?
P1 F6 1.582(4) ?
P1 F3 1.586(4) ?
P1 F1 1.592(5) ?
P1 F2 1.602(4) ?

loop_
_geom_hbond_atom_site_label_D
_geom_hbond_atom_site_label_H
_geom_hbond_atom_site_label_A
_geom_hbond_site_symmetry_A
_geom_hbond_distance_DH
_geom_hbond_distance_HA
_geom_hbond_distance_DA
_geom_hbond_angle_DHA
C1 H1A F2 2_564 0.99 2.50 3.202(7) 127.3
C1 H1B F5 4_454 0.99 2.63 3.389(8) 133.2
C2 H2A F3 4_454 0.99 2.47 3.451(8) 170.4
C4 H4B F3 2_564 0.99 2.53 3.362(7) 141.3
C5 H5B O2 3 0.99 2.58 3.442(7) 145.5
C7 H7A F1 1_565 0.99 2.50 3.480(8) 168.7
C8 H8A O1 3_455 0.99 2.47 3.337(7) 145.5
C12 H12B F2 3 0.98 2.62 3.412(7) 138.3
C14 H14B F2 . 0.98 2.63 3.402(7) 135.6

loop_
_geom_torsion_atom_site_label_1
_geom_torsion_atom_site_label_2
_geom_torsion_atom_site_label_3
_geom_torsion_atom_site_label_4
_geom_torsion
C8 N1 C1 C2 164.0(5)
C9 N1 C1 C2 -73.7(6)
Ni1 N1 C1 C2 46.7(5)
C10 N2 C2 C1 145.6(5)
C3 N2 C2 C1 -94.0(6)
Ni1 N2 C2 C1 19.9(6)
N1 C1 C2 N2 -45.6(7)
C10 N2 C3 C4 -162.9(5)
C2 N2 C3 C4 76.2(6)
Ni1 N2 C3 C4 -39.7(5)
C11 N3 C4 C3 82.9(6)
C5 N3 C4 C3 -155.1(5)
Ni1 N3 C4 C3 -38.5(5)
N2 C3 C4 N3 54.7(6)
C11 N3 C5 C6 -73.8(6)
C4 N3 C5 C6 164.2(4)
Ni1 N3 C5 C6 46.5(5)
C12 N4 C6 C5 146.5(5)
C7 N4 C6 C5 -93.1(6)
Ni1 N4 C6 C5 21.5(6)
N3 C5 C6 N4 -46.9(6)
C12 N4 C7 C8 -162.1(5)
C6 N4 C7 C8 77.3(6)
Ni1 N4 C7 C8 -38.7(5)
C1 N1 C8 C7 -155.5(5)
C9 N1 C8 C7 81.7(6)
Ni1 N1 C8 C7 -39.1(5)
N4 C7 C8 N1 54.2(6)
Ni1 O1 C13 O2 4.1(5)
Ni1 O1 C13 C14 -176.2(5)
Ni1 O2 C13 O1 -4.0(5)
Ni1 O2 C13 C14 176.3(5)
